data_2203284
loop_
_publ_author_name
'Prugove\<cki, Biserka'
'Matkovi\'c-\<Calogovi\'c, Dubravka'
'Petrovi\'c, Vesna'
'Tomi\'c, Sr\/danka'

_publ_section_title
;
 Methyl 3,4-di-<i>O</i>-pivaloyl-\b-<small>D</small>-xylopyranoside
;
_journal_issue 3
_journal_name_full 'Acta Crystallographica Section E'
_journal_page_first o378
_journal_page_last o380
_journal_paper_doi 10.1107/S1600536804002995
_journal_volume 60
_journal_year 2004
_chemical_formula_iupac 'C16 H28 O7'
_chemical_formula_moiety 'C16 H28 O7'
_chemical_formula_sum 'C16 H28 O7'
_chemical_formula_weight 332.38
_chemical_name_systematic
;
Methyl 3,4-di-O-pivaloyl-\b-D-xylopyranoside
;
_space_group_IT_number 5
_symmetry_cell_setting monoclinic
_symmetry_space_group_name_Hall 'C 2y'
_symmetry_space_group_name_H-M 'C 1 2 1'
_atom_sites_solution_hydrogens difmap
_atom_sites_solution_primary direct
_atom_sites_solution_secondary difmap
_audit_creation_method SHELXL-97
_cell_angle_alpha 90.00
_cell_angle_beta 119.337(12)
_cell_angle_gamma 90.00
_cell_formula_units_Z 4
_cell_length_a 19.111(3)
_cell_length_b 5.9619(11)
_cell_length_c 18.726(2)
_cell_measurement_reflns_used 6732
_cell_measurement_temperature 100(2)
_cell_measurement_theta_max 28.2
_cell_measurement_theta_min 8.3
_cell_volume 1860.0(5)
_computing_cell_refinement 'CrysAlis RED (Oxford Diffraction, 2003)'
_computing_data_collection 'CrysAlis CCD (Oxford Diffraction, 2003)'
_computing_data_reduction 'CrysAlis RED'
_computing_molecular_graphics 'PLATON98 (Spek, 1990)'
_computing_publication_material SHELXL97
_computing_structure_refinement 'SHELXL97 (Sheldrick, 1997)'
_computing_structure_solution 'SIR97 (Altomare et al., 1999)'
_diffrn_ambient_temperature 100(2)
_diffrn_measured_fraction_theta_full 0.974
_diffrn_measured_fraction_theta_max 0.956
_diffrn_measurement_device_type 'Xcalibur CCD'
_diffrn_measurement_method \w
_diffrn_radiation_monochromator graphite
_diffrn_radiation_source 'fine-focus sealed tube'
_diffrn_radiation_type MoK\a
_diffrn_radiation_wavelength 0.71073
_diffrn_reflns_av_R_equivalents 0.0942
_diffrn_reflns_av_sigmaI/netI 0.0439
_diffrn_reflns_limit_h_max 26
_diffrn_reflns_limit_h_min -26
_diffrn_reflns_limit_k_max 7
_diffrn_reflns_limit_k_min -8
_diffrn_reflns_limit_l_max 26
_diffrn_reflns_limit_l_min -26
_diffrn_reflns_number 19022
_diffrn_reflns_theta_full 25.00
_diffrn_reflns_theta_max 30.00
_diffrn_reflns_theta_min 4.71
_exptl_absorpt_coefficient_mu 0.092
_exptl_absorpt_correction_type none
_exptl_crystal_colour colorless
_exptl_crystal_density_diffrn 1.187
_exptl_crystal_density_method 'not measured'
_exptl_crystal_description needle
_exptl_crystal_F_000 720
_exptl_crystal_size_max 0.59
_exptl_crystal_size_mid 0.23
_exptl_crystal_size_min 0.16
_refine_diff_density_max 0.369
_refine_diff_density_min -0.222
_refine_ls_extinction_method none
_refine_ls_goodness_of_fit_ref 1.031
_refine_ls_hydrogen_treatment mixed
_refine_ls_matrix_type full
_refine_ls_number_parameters 240
_refine_ls_number_reflns 2829
_refine_ls_number_restraints 1
_refine_ls_restrained_S_all 1.031
_refine_ls_R_factor_all 0.0479
_refine_ls_R_factor_gt 0.0427
_refine_ls_shift/su_max 0.000
_refine_ls_shift/su_mean 0.000
_refine_ls_structure_factor_coef Fsqd
_refine_ls_weighting_details 'calc w = 1/[\s^2^(Fo^2^)+(0.0726P)^2^] where P = (Fo^2^+2Fc^2^)/3'
_refine_ls_weighting_scheme calc
_refine_ls_wR_factor_gt 0.1039
_refine_ls_wR_factor_ref 0.1080
_reflns_number_gt 2507
_reflns_number_total 2829
_reflns_threshold_expression I>2\s(I)
_cod_data_source_file cv6270.cif
_cod_data_source_block I
_cod_original_sg_symbol_H-M 'C 2'
_cod_database_code 2203284
_cod_database_fobs_code 2203284

loop_
_symmetry_equiv_pos_as_xyz
'x, y, z'
'-x, y, -z'
'x+1/2, y+1/2, z'
'-x+1/2, y+1/2, -z'

loop_
_atom_site_label
_atom_site_fract_x
_atom_site_fract_y
_atom_site_fract_z
_atom_site_U_iso_or_equiv
_atom_site_adp_type
_atom_site_calc_flag
_atom_site_refinement_flags
_atom_site_occupancy
_atom_site_type_symbol
O1 -0.11050(7) 0.5665(2) 0.60072(7) 0.0191(3) Uani d . 1 O
O2 -0.11587(7) 0.3135(3) 0.50673(7) 0.0206(3) Uani d . 1 O
O3 0.05333(8) 0.2446(3) 0.60208(8) 0.0221(3) Uani d . 1 O
H3 0.0681 0.2626 0.5681 0.033 Uiso calc R 1 H
O4 0.13200(6) 0.6439(2) 0.69507(7) 0.0175(3) Uani d . 1 O
O5 0.21488(7) 0.4831(3) 0.81793(8) 0.0224(3) Uani d . 1 O
O6 0.05944(7) 0.7826(2) 0.79202(7) 0.0176(3) Uani d . 1 O
O7 -0.00009(7) 1.1205(3) 0.76669(8) 0.0211(3) Uani d . 1 O
C1 -0.07108(10) 0.3772(4) 0.58920(10) 0.0165(3) Uani d . 1 C
C2 0.01356(9) 0.4420(3) 0.60646(10) 0.0158(4) Uani d . 1 C
C3 0.06122(9) 0.5443(3) 0.69143(10) 0.0140(3) Uani d . 1 C
C4 0.01398(9) 0.7278(3) 0.70560(10) 0.0150(3) Uani d . 1 C
C5 -0.06902(9) 0.6401(4) 0.68469(10) 0.0181(4) Uani d . 1 C
C6 -0.18385(11) 0.1762(4) 0.48985(11) 0.0257(5) Uani d . 1 C
H6A -0.1660 0.0419 0.5222 0.039 Uiso calc R 1 H
H6B -0.2118 0.1373 0.4328 0.039 Uiso calc R 1 H
H6C -0.2193 0.2573 0.5033 0.039 Uiso calc R 1 H
C7 0.20482(9) 0.5999(3) 0.76104(10) 0.0163(4) Uani d . 1 C
C8 0.27062(10) 0.7221(4) 0.75181(11) 0.0189(4) Uani d . 1 C
C9 0.26718(11) 0.6452(4) 0.67147(11) 0.0253(4) Uani d . 1 C
H9A 0.2158 0.6832 0.6259 0.038 Uiso calc R 1 H
H9B 0.2748 0.4858 0.6729 0.038 Uiso calc R 1 H
H9C 0.3088 0.7189 0.6656 0.038 Uiso calc R 1 H
C10 0.35258(10) 0.6606(5) 0.82513(12) 0.0299(5) Uani d . 1 C
H10A 0.3945 0.7285 0.8184 0.045 Uiso calc R 1 H
H10B 0.3590 0.5006 0.8279 0.045 Uiso calc R 1 H
H10C 0.3553 0.7142 0.8748 0.045 Uiso calc R 1 H
C11 0.25620(13) 0.9745(4) 0.74962(14) 0.0289(5) Uani d . 1 C
H11A 0.2047 1.0099 0.7038 0.043 Uiso calc R 1 H
H11B 0.2974 1.0524 0.7443 0.043 Uiso calc R 1 H
H11C 0.2574 1.0198 0.7994 0.043 Uiso calc R 1 H
C12 0.04880(9) 0.9885(3) 0.81484(10) 0.0155(3) Uani d . 1 C
C13 0.10340(10) 1.0299(3) 0.90630(10) 0.0177(4) Uani d . 1 C
C14 0.19084(10) 0.9730(5) 0.93042(12) 0.0287(5) Uani d . 1 C
H14A 0.1935 0.8223 0.9138 0.043 Uiso calc R 1 H
H14B 0.2240 0.9860 0.9887 0.043 Uiso calc R 1 H
H14C 0.2095 1.0752 0.9038 0.043 Uiso calc R 1 H
C15 0.07450(14) 0.8781(4) 0.95337(12) 0.0285(4) Uani d . 1 C
H15A 0.0200 0.9150 0.9380 0.043 Uiso calc R 1 H
H15B 0.1080 0.9010 1.0112 0.043 Uiso calc R 1 H
H15C 0.0775 0.7240 0.9403 0.043 Uiso calc R 1 H
C16 0.09744(11) 1.2758(4) 0.92512(11) 0.0211(4) Uani d . 1 C
H16A 0.1133 1.3691 0.8937 0.032 Uiso calc R 1 H
H16B 0.1322 1.3033 0.9825 0.032 Uiso calc R 1 H
H16C 0.0431 1.3099 0.9110 0.032 Uiso calc R 1 H
H11 -0.0693(12) 0.245(4) 0.6265(13) 0.013(5) Uiso d . 1 H
H21 0.0077(12) 0.551(4) 0.5673(14) 0.015(5) Uiso d . 1 H
H31 0.0761(14) 0.427(5) 0.7335(15) 0.022(6) Uiso d . 1 H
H41 0.0108(12) 0.855(5) 0.6770(13) 0.013(5) Uiso d . 1 H
H51 -0.1027(14) 0.758(5) 0.6878(15) 0.026(6) Uiso d . 1 H
H52 -0.0664(12) 0.517(4) 0.7230(14) 0.016(5) Uiso d . 1 H

loop_
_atom_site_aniso_label
_atom_site_aniso_U_11
_atom_site_aniso_U_22
_atom_site_aniso_U_33
_atom_site_aniso_U_12
_atom_site_aniso_U_13
_atom_site_aniso_U_23
O1 0.0154(5) 0.0238(8) 0.0152(5) 0.0025(5) 0.0051(4) -0.0018(5)
O2 0.0192(5) 0.0287(9) 0.0127(5) -0.0067(5) 0.0068(4) -0.0030(5)
O3 0.0259(6) 0.0241(9) 0.0208(6) 0.0052(6) 0.0149(5) -0.0012(6)
O4 0.0138(5) 0.0230(8) 0.0158(5) -0.0013(5) 0.0072(4) 0.0034(5)
O5 0.0191(5) 0.0280(9) 0.0189(6) 0.0022(5) 0.0083(5) 0.0073(6)
O6 0.0202(5) 0.0163(8) 0.0128(5) 0.0021(5) 0.0053(4) -0.0014(5)
O7 0.0241(6) 0.0198(8) 0.0173(6) 0.0054(5) 0.0086(5) 0.0027(6)
C1 0.0168(6) 0.0200(10) 0.0128(7) -0.0010(6) 0.0074(6) -0.0008(7)
C2 0.0159(6) 0.0189(10) 0.0128(7) 0.0009(6) 0.0071(6) -0.0008(7)
C3 0.0118(6) 0.0177(10) 0.0130(6) -0.0004(6) 0.0066(5) 0.0012(7)
C4 0.0167(7) 0.0156(10) 0.0119(7) 0.0007(6) 0.0063(6) 0.0004(7)
C5 0.0155(6) 0.0229(11) 0.0156(7) 0.0006(7) 0.0076(6) -0.0031(7)
C6 0.0226(8) 0.0329(14) 0.0196(8) -0.0092(8) 0.0088(7) -0.0061(8)
C7 0.0161(7) 0.0180(10) 0.0154(7) 0.0013(6) 0.0081(6) -0.0014(7)
C8 0.0146(7) 0.0258(11) 0.0168(7) -0.0005(7) 0.0082(6) 0.0016(7)
C9 0.0235(8) 0.0350(13) 0.0223(8) -0.0037(8) 0.0151(7) -0.0045(9)
C10 0.0145(7) 0.0484(16) 0.0225(9) -0.0019(8) 0.0057(6) 0.0068(10)
C11 0.0307(9) 0.0255(13) 0.0378(11) -0.0078(8) 0.0223(9) -0.0043(10)
C12 0.0175(7) 0.0155(10) 0.0149(7) -0.0009(6) 0.0091(6) 0.0002(7)
C13 0.0196(7) 0.0177(11) 0.0143(7) 0.0018(6) 0.0072(6) -0.0003(7)
C14 0.0182(7) 0.0348(13) 0.0242(9) 0.0064(8) 0.0034(7) -0.0083(9)
C15 0.0492(11) 0.0208(12) 0.0200(9) -0.0053(9) 0.0205(9) -0.0012(8)
C16 0.0231(7) 0.0165(11) 0.0210(8) -0.0003(7) 0.0086(7) -0.0024(7)

loop_
_atom_type_symbol
_atom_type_description
_atom_type_scat_dispersion_real
_atom_type_scat_dispersion_imag
_atom_type_scat_source
C C 0.0033 0.0016 'International Tables Vol C Tables 4.2.6.8 and 6.1.1.4'
H H 0.0000 0.0000 'International Tables Vol C Tables 4.2.6.8 and 6.1.1.4'
O O 0.0106 0.0060 'International Tables Vol C Tables 4.2.6.8 and 6.1.1.4'

loop_
_geom_angle_atom_site_label_1
_geom_angle_atom_site_label_2
_geom_angle_atom_site_label_3
_geom_angle
_geom_angle_publ_flag
C1 O1 C5 110.89(13) y
C1 O2 C6 113.31(13) ?
C2 O3 H3 109.5 ?
C7 O4 C3 118.72(13) ?
C12 O6 C4 117.26(14) ?
O2 C1 O1 107.30(14) y
O2 C1 C2 108.16(12) y
O1 C1 C2 110.36(16) y
O2 C1 H11 109.5(13) ?
O1 C1 H11 110.0(12) ?
C2 C1 H11 111.4(11) ?
O3 C2 C3 109.17(13) ?
O3 C2 C1 108.45(16) ?
C3 C2 C1 110.50(12) y
O3 C2 H21 112.8(14) ?
C3 C2 H21 108.6(15) ?
C1 C2 H21 107.3(12) ?
O4 C3 C2 106.29(12) y
O4 C3 C4 108.50(15) y
C2 C3 C4 111.60(13) y
O4 C3 H31 110.9(13) ?
C2 C3 H31 110.1(15) ?
C4 C3 H31 109.5(13) ?
O6 C4 C3 105.91(13) y
O6 C4 C5 110.01(12) y
C3 C4 C5 109.85(16) y
O6 C4 H41 107.3(15) ?
C3 C4 H41 111.7(13) ?
C5 C4 H41 111.8(13) ?
O1 C5 C4 109.34(12) y
O1 C5 H51 105.0(15) ?
C4 C5 H51 111.8(16) ?
O1 C5 H52 111.2(14) ?
C4 C5 H52 112.5(12) ?
H51 C5 H52 106.7(19) ?
O2 C6 H6A 109.5 ?
O2 C6 H6B 109.5 ?
H6A C6 H6B 109.5 ?
O2 C6 H6C 109.5 ?
H6A C6 H6C 109.5 ?
H6B C6 H6C 109.5 ?
O5 C7 O4 124.28(15) ?
O5 C7 C8 126.04(15) ?
O4 C7 C8 109.68(14) ?
C11 C8 C7 108.88(15) ?
C11 C8 C10 110.51(19) ?
C7 C8 C10 108.58(15) ?
C11 C8 C9 110.22(17) ?
C7 C8 C9 108.86(16) ?
C10 C8 C9 109.75(16) ?
C8 C9 H9A 109.5 ?
C8 C9 H9B 109.5 ?
H9A C9 H9B 109.5 ?
C8 C9 H9C 109.5 ?
H9A C9 H9C 109.5 ?
H9B C9 H9C 109.5 ?
C8 C10 H10A 109.5 ?
C8 C10 H10B 109.5 ?
H10A C10 H10B 109.5 ?
C8 C10 H10C 109.5 ?
H10A C10 H10C 109.5 ?
H10B C10 H10C 109.5 ?
C8 C11 H11A 109.5 ?
C8 C11 H11B 109.5 ?
H11A C11 H11B 109.5 ?
C8 C11 H11C 109.5 ?
H11A C11 H11C 109.5 ?
H11B C11 H11C 109.5 ?
O7 C12 O6 122.33(16) ?
O7 C12 C13 125.55(18) ?
O6 C12 C13 112.11(15) ?
C16 C13 C12 109.10(16) ?
C16 C13 C14 109.69(17) ?
C12 C13 C14 109.90(14) ?
C16 C13 C15 110.10(15) ?
C12 C13 C15 107.89(15) ?
C14 C13 C15 110.13(18) ?
C13 C14 H14A 109.5 ?
C13 C14 H14B 109.5 ?
H14A C14 H14B 109.5 ?
C13 C14 H14C 109.5 ?
H14A C14 H14C 109.5 ?
H14B C14 H14C 109.5 ?
C13 C15 H15A 109.5 ?
C13 C15 H15B 109.5 ?
H15A C15 H15B 109.5 ?
C13 C15 H15C 109.5 ?
H15A C15 H15C 109.5 ?
H15B C15 H15C 109.5 ?
C13 C16 H16A 109.5 ?
C13 C16 H16B 109.5 ?
H16A C16 H16B 109.5 ?
C13 C16 H16C 109.5 ?
H16A C16 H16C 109.5 ?
H16B C16 H16C 109.5 ?

loop_
_geom_bond_atom_site_label_1
_geom_bond_atom_site_label_2
_geom_bond_distance
_geom_bond_publ_flag
O1 C1 1.431(2) y
O1 C5 1.440(2) y
O2 C1 1.402(2) y
O2 C6 1.434(2) y
O3 C2 1.425(2) y
O3 H3 0.8200 ?
O4 C7 1.3591(19) y
O4 C3 1.4479(18) y
O5 C7 1.207(2) y
O6 C12 1.348(2) y
O6 C4 1.4500(19) y
O7 C12 1.217(2) y
C1 C2 1.536(2) y
C1 H11 1.04(2) ?
C2 C3 1.521(2) y
C2 H21 0.95(2) ?
C3 C4 1.522(3) y
C3 H31 0.99(3) ?
C4 C5 1.528(2) y
C4 H41 0.91(3) ?
C5 H51 0.97(3) ?
C5 H52 1.01(2) ?
C6 H6A 0.9600 ?
C6 H6B 0.9600 ?
C6 H6C 0.9600 ?
C7 C8 1.534(2) ?
C8 C11 1.527(4) ?
C8 C10 1.538(3) ?
C8 C9 1.543(2) ?
C9 H9A 0.9600 ?
C9 H9B 0.9600 ?
C9 H9C 0.9600 ?
C10 H10A 0.9600 ?
C10 H10B 0.9600 ?
C10 H10C 0.9600 ?
C11 H11A 0.9600 ?
C11 H11B 0.9600 ?
C11 H11C 0.9600 ?
C12 C13 1.527(2) ?
C13 C16 1.525(3) ?
C13 C14 1.540(2) ?
C13 C15 1.542(3) ?
C14 H14A 0.9600 ?
C14 H14B 0.9600 ?
C14 H14C 0.9600 ?
C15 H15A 0.9600 ?
C15 H15B 0.9600 ?
C15 H15C 0.9600 ?
C16 H16A 0.9600 ?
C16 H16B 0.9600 ?
C16 H16C 0.9600 ?

loop_
_geom_hbond_atom_site_label_D
_geom_hbond_atom_site_label_H
_geom_hbond_atom_site_label_A
_geom_hbond_site_symmetry_A
_geom_hbond_distance_DH
_geom_hbond_distance_HA
_geom_hbond_distance_DA
_geom_hbond_angle_DHA
_geom_hbond_publ_flag
O3 H3 O2 2_556 0.82 2.04 2.852(2) 174 yes

loop_
_cod_related_entry_id
_cod_related_entry_database
_cod_related_entry_code
1 ChemSpider 21174452
